data_4511357
loop_
_publ_author_name
'Imaz, Inhar'
'Thillet, Anthony'
'Sutter, Jean-Pascal'

_publ_section_title
;
 Charge-Assisted Hydrogen-Bonded Assemblage of an Anionic
 {M(C2O4)4}4-Building Unit and Organic Cations:&#x00A0; A Versatile
 Approach to Hybrid Supramolecular Architectures
;
_journal_issue 9
_journal_name_full 'Crystal Growth &amp; Design'
_journal_page_first 1753
_journal_paper_doi 10.1021/cg060905+
_journal_volume 7
_journal_year 2007
_chemical_formula_moiety 'C8 O16 Zr, 2(C12 H14 N2), 2(H2 O)'
_chemical_formula_sum 'C32 H32 N4 O18 Zr'
_chemical_formula_weight 851.84
_chemical_name_systematic
;
 ?
;
_space_group_IT_number 15
_symmetry_cell_setting monoclinic
_symmetry_space_group_name_Hall '-C 2yc'
_symmetry_space_group_name_H-M 'C 1 2/c 1'
_atom_sites_solution_hydrogens geom
_atom_sites_solution_primary direct
_atom_sites_solution_secondary difmap
_audit_creation_method SHELXL-97
_cell_angle_alpha 90.00
_cell_angle_beta 103.20(4)
_cell_angle_gamma 90.00
_cell_formula_units_Z 4
_cell_length_a 9.983(1)
_cell_length_b 21.343(2)
_cell_length_c 17.433(2)
_cell_measurement_temperature 293(2)
_cell_measurement_theta_max 20
_cell_measurement_theta_min 1
_cell_volume 3616.3(9)
_computing_cell_refinement 'DENZO-SMN (Otwinowski & Minor, 1997)'
_computing_data_collection 'KappaCCD Server Software (Nonius, 1997)'
_computing_data_reduction DENZO-SMN
_computing_molecular_graphics 'ORTEP-3 ( Farrugia, 1997) and Diamond 2.1e'
_computing_publication_material 'shelxl-97 (Sheldrick, 1997)'
_computing_structure_refinement 'shelxl-97 (Sheldrick, 1997)'
_computing_structure_solution 'shelxs-97 (Sheldrick, 1990)'
_diffrn_ambient_temperature 293(2)
_diffrn_measured_fraction_theta_full 0.998
_diffrn_measured_fraction_theta_max 0.998
_diffrn_measurement_device_type 'Nonius Kappa-CCD'
_diffrn_measurement_method '\f scans, and \w scans with \k offsets'
_diffrn_radiation_monochromator graphite
_diffrn_radiation_source 'fine-focus sealed tube'
_diffrn_radiation_type MoK\a
_diffrn_radiation_wavelength 0.71073
_diffrn_reflns_av_R_equivalents 0.0185
_diffrn_reflns_av_sigmaI/netI 0.0183
_diffrn_reflns_limit_h_max 12
_diffrn_reflns_limit_h_min -12
_diffrn_reflns_limit_k_max 26
_diffrn_reflns_limit_k_min -26
_diffrn_reflns_limit_l_max 21
_diffrn_reflns_limit_l_min -21
_diffrn_reflns_number 13762
_diffrn_reflns_theta_full 26.37
_diffrn_reflns_theta_max 26.37
_diffrn_reflns_theta_min 2.25
_exptl_absorpt_coefficient_mu 0.390
_exptl_absorpt_correction_type empirical
_exptl_absorpt_process_details scalepack
_exptl_crystal_colour colorless
_exptl_crystal_density_diffrn 1.565
_exptl_crystal_density_method 'not measured'
_exptl_crystal_description prisme
_exptl_crystal_F_000 1744
_exptl_crystal_size_max 0.08
_exptl_crystal_size_mid 0.07
_exptl_crystal_size_min 0.07
_refine_diff_density_max 1.717
_refine_diff_density_min -1.240
_refine_diff_density_rms 0.272
_refine_ls_extinction_method none
_refine_ls_goodness_of_fit_ref 1.178
_refine_ls_hydrogen_treatment constr
_refine_ls_matrix_type full
_refine_ls_number_parameters 293
_refine_ls_number_reflns 3707
_refine_ls_number_restraints 0
_refine_ls_restrained_S_all 1.178
_refine_ls_R_factor_all 0.0532
_refine_ls_R_factor_gt 0.0432
_refine_ls_shift/su_max 0.001
_refine_ls_shift/su_mean 0.000
_refine_ls_structure_factor_coef Fsqd
_refine_ls_weighting_details 'calc w=1/[\s^2^(Fo^2^)+(0.1044P)^2^+5.6535P] where P=(Fo^2^+2Fc^2^)/3'
_refine_ls_weighting_scheme calc
_refine_ls_wR_factor_gt 0.1324
_refine_ls_wR_factor_ref 0.1584
_reflns_number_gt 3469
_reflns_number_total 3707
_reflns_threshold_expression >2sigma(I)
_cod_data_source_file cg060905%2Bsi20061211_093116.cif
_cod_data_source_block Cmpd_1b
_cod_original_cell_volume 3616.2(9)
_cod_original_sg_symbol_Hall -C2yc
_cod_original_sg_symbol_H-M C2/c
_cod_database_code 4511357

loop_
_symmetry_equiv_pos_as_xyz
'x, y, z'
'-x, y, -z+1/2'
'x+1/2, y+1/2, z'
'-x+1/2, y+1/2, -z+1/2'
'-x, -y, -z'
'x, -y, z-1/2'
'-x+1/2, -y+1/2, -z'
'x+1/2, -y+1/2, z-1/2'

loop_
_atom_site_label
_atom_site_type_symbol
_atom_site_fract_x
_atom_site_fract_y
_atom_site_fract_z
_atom_site_U_iso_or_equiv
_atom_site_adp_type
_atom_site_occupancy
_atom_site_symmetry_multiplicity
_atom_site_calc_flag
_atom_site_refinement_flags
Zr1 Zr 0.0000 0.382866(15) 0.2500 0.02363(17) Uani 1 2 d S
C5 C 0.1270(5) 0.6452(2) 0.3900(3) 0.0672(12) Uani 1 1 d .
C7 C 0.1318(3) 0.55818(16) 0.4768(2) 0.0395(7) Uani 1 1 d .
C6 C 0.0725(5) 0.5897(2) 0.4079(2) 0.0553(10) Uani 1 1 d .
C3 C 0.2453(3) 0.46670(16) 0.3177(2) 0.0395(7) Uani 1 1 d .
C12 C 0.4361(4) 0.6005(2) 0.0839(3) 0.0555(10) Uani 1 1 d .
C1 C -0.0743(3) 0.29683(15) 0.37730(18) 0.0355(7) Uani 1 1 d .
C15 C 0.2176(4) 0.67985(19) 0.0458(3) 0.0529(9) Uani 1 1 d .
C2 C 0.1936(4) 0.28922(16) 0.1954(2) 0.0426(8) Uani 1 1 d .
C11 C 0.3541(5) 0.6023(2) 0.0102(2) 0.0534(9) Uani 1 1 d .
C9 C 0.2986(5) 0.6407(2) 0.5061(3) 0.0596(11) Uani 1 1 d .
C14 C 0.2970(5) 0.6802(2) 0.1208(3) 0.0665(12) Uani 1 1 d .
C4 C 0.1947(4) 0.4863(2) 0.2302(2) 0.0577(11) Uani 1 1 d .
C13 C 0.4115(6) 0.6408(3) 0.1400(2) 0.0700(13) Uani 1 1 d .
C8 C 0.2458(4) 0.5854(2) 0.5265(2) 0.0501(9) Uani 1 1 d .
C16C C 0.5130(10) 0.6420(6) 0.2185(4) 0.177(5) Uani 1 1 d .
H16A H 0.5728 0.6062 0.2183 0.213 Uiso 1 1 calc R
H16B H 0.5695 0.6788 0.2174 0.213 Uiso 1 1 calc R
N1 N 0.2487(3) 0.64193(17) -0.00700(17) 0.0480(8) Uani 1 1 d .
N2 N 0.2394(4) 0.66844(17) 0.4390(2) 0.0606(9) Uani 1 1 d .
O8A O 0.261(2) 0.5193(9) 0.1950(11) 0.119(9) Uani 0.50 1 d P
O8B O 0.228(2) 0.5389(8) 0.2121(10) 0.087(5) Uani 0.50 1 d P
O7A O 0.3289(18) 0.4987(8) 0.3637(14) 0.047(3) Uani 0.50 1 d P
O7B O 0.359(2) 0.4836(9) 0.3570(14) 0.054(3) Uani 0.50 1 d P
O5A O -0.059(3) 0.2666(17) 0.439(2) 0.044(4) Uani 0.50 1 d P
O5B O -0.090(3) 0.2691(17) 0.437(2) 0.041(4) Uani 0.50 1 d P
O6B O 0.305(2) 0.2632(14) 0.187(2) 0.057(4) Uani 0.50 1 d P
O6A O 0.281(2) 0.2522(15) 0.1959(18) 0.075(7) Uani 0.50 1 d P
O1 O 0.1729(2) 0.42291(10) 0.33728(12) 0.0324(5) Uani 1 1 d .
O2 O 0.0985(2) 0.45086(12) 0.19191(13) 0.0422(6) Uani 1 1 d .
O4 O 0.1735(2) 0.31681(11) 0.25654(13) 0.0423(6) Uani 1 1 d .
O3 O 0.0190(2) 0.33439(11) 0.36617(12) 0.0405(5) Uani 1 1 d .
O9 O 0.0549(4) 0.8051(3) 0.1349(3) 0.1097(16) Uani 1 1 d .
C5A C 0.0744(3) 0.49669(15) 0.4961(2) 0.0382(7) Uani 1 1 d .
H5A1 H 0.1304 0.4808 0.5452 0.046 Uiso 1 1 calc R
H5A2 H 0.0783 0.4666 0.4550 0.046 Uiso 1 1 calc R
H1 H 0.2914 0.5629 0.5741 0.058(12) Uiso 1 1 d .
H2 H 0.3837 0.6608 0.5394 0.074(15) Uiso 1 1 d .
H4 H 0.0821 0.6707 0.3385 0.010 Uiso 1 1 d .
H7 H 0.5114 0.5710 0.0956 0.076(15) Uiso 1 1 d .
H6 H 0.3637 0.5739 -0.0313 0.082(16) Uiso 1 1 d .
H5 H -0.0127 0.5798 0.3769 0.068(14) Uiso 1 1 d .
H8 H 0.2003 0.6405 -0.0511 0.082(17) Uiso 1 1 d .
H11 H 0.1415 0.7065 0.0377 0.077(16) Uiso 1 1 d .
H12 H 0.2687 0.7079 0.1531 0.12(3) Uiso 1 1 d .
H17 H -0.0038 0.7940 0.1705 0.123 Uiso 1 1 d .
H3 H 0.2712 0.7043 0.4263 0.050 Uiso 1 1 d .
H17B H 0.1418 0.8084 0.1709 0.050 Uiso 1 1 d .

loop_
_atom_site_aniso_label
_atom_site_aniso_U_11
_atom_site_aniso_U_22
_atom_site_aniso_U_33
_atom_site_aniso_U_23
_atom_site_aniso_U_13
_atom_site_aniso_U_12
Zr1 0.0273(2) 0.0272(2) 0.0140(2) 0.000 -0.00039(15) 0.000
C5 0.080(3) 0.066(3) 0.056(3) 0.017(2) 0.016(2) -0.022(2)
C7 0.0435(17) 0.0428(17) 0.0360(17) -0.0040(13) 0.0166(14) -0.0091(13)
C6 0.061(2) 0.058(2) 0.044(2) 0.0086(18) 0.0067(18) -0.0221(19)
C3 0.0392(16) 0.0438(17) 0.0320(16) 0.0030(13) 0.0010(13) -0.0125(13)
C12 0.052(2) 0.050(2) 0.055(2) 0.0049(19) -0.0060(18) 0.0094(18)
C1 0.0405(16) 0.0362(15) 0.0279(15) 0.0036(12) 0.0037(13) -0.0092(12)
C15 0.049(2) 0.048(2) 0.054(2) 0.0090(17) -0.0052(17) 0.0030(16)
C2 0.0412(17) 0.0411(17) 0.0389(18) -0.0096(14) -0.0045(14) 0.0124(14)
C11 0.060(2) 0.056(2) 0.042(2) -0.0127(18) 0.0069(18) -0.0120(19)
C9 0.057(2) 0.064(3) 0.061(3) -0.014(2) 0.019(2) -0.025(2)
C14 0.080(3) 0.065(3) 0.048(2) -0.021(2) 0.003(2) 0.008(2)
C4 0.055(2) 0.072(3) 0.040(2) 0.0210(19) -0.0031(17) -0.024(2)
C13 0.081(3) 0.080(3) 0.031(2) -0.005(2) -0.024(2) 0.007(3)
C8 0.049(2) 0.058(2) 0.044(2) -0.0040(17) 0.0115(16) -0.0155(17)
C16C 0.131(7) 0.323(14) 0.045(3) -0.030(6) -0.047(5) 0.039(9)
N1 0.0478(17) 0.062(2) 0.0244(14) 0.0084(13) -0.0118(12) -0.0127(14)
N2 0.072(2) 0.0516(18) 0.066(2) -0.0017(17) 0.0320(19) -0.0271(17)
O8A 0.133(14) 0.168(18) 0.045(6) 0.027(9) -0.004(7) -0.120(14)
O8B 0.106(8) 0.075(6) 0.066(10) 0.040(7) -0.013(7) -0.038(5)
O7A 0.044(7) 0.047(7) 0.045(5) -0.003(5) -0.002(5) -0.020(4)
O7B 0.049(8) 0.060(9) 0.048(6) 0.003(6) 0.000(5) -0.020(5)
O5A 0.035(10) 0.063(6) 0.030(4) 0.021(4) -0.001(7) -0.017(7)
O5B 0.032(10) 0.057(5) 0.030(4) 0.008(4) -0.001(6) -0.018(7)
O6B 0.032(4) 0.063(6) 0.072(9) -0.027(5) 0.004(4) 0.014(4)
O6A 0.061(12) 0.093(15) 0.057(8) -0.030(8) -0.018(9) 0.046(10)
O1 0.0351(10) 0.0380(11) 0.0212(10) 0.0003(8) 0.0005(8) -0.0090(8)
O2 0.0428(12) 0.0549(14) 0.0258(11) 0.0120(10) 0.0013(9) -0.0115(10)
O4 0.0444(12) 0.0455(13) 0.0292(11) -0.0063(9) -0.0080(9) 0.0158(10)
O3 0.0437(12) 0.0493(13) 0.0231(11) 0.0102(9) -0.0034(9) -0.0173(10)
O9 0.066(2) 0.180(5) 0.068(2) 0.019(3) -0.0165(19) -0.002(3)
C5A 0.0470(18) 0.0343(15) 0.0352(17) -0.0021(12) 0.0135(14) -0.0049(13)

loop_
_atom_type_symbol
_atom_type_description
_atom_type_scat_dispersion_real
_atom_type_scat_dispersion_imag
_atom_type_scat_source
C C 0.0033 0.0016 'International Tables Vol C Tables 4.2.6.8 and 6.1.1.4'
H H 0.0000 0.0000 'International Tables Vol C Tables 4.2.6.8 and 6.1.1.4'
N N 0.0061 0.0033 'International Tables Vol C Tables 4.2.6.8 and 6.1.1.4'
O O 0.0106 0.0060 'International Tables Vol C Tables 4.2.6.8 and 6.1.1.4'
Zr Zr -2.9673 0.5597 'International Tables Vol C Tables 4.2.6.8 and 6.1.1.4'

loop_
_geom_angle_atom_site_label_1
_geom_angle_atom_site_label_2
_geom_angle_atom_site_label_3
_geom_angle
_geom_angle_site_symmetry_1
_geom_angle_site_symmetry_3
O2 Zr1 O2 94.30(15) 2 .
O2 Zr1 O1 77.36(9) 2 .
O2 Zr1 O1 71.92(8) . .
O2 Zr1 O1 71.92(8) 2 2
O2 Zr1 O1 77.36(9) . 2
O1 Zr1 O1 134.21(11) . 2
O2 Zr1 O4 91.01(10) 2 2
O2 Zr1 O4 147.97(8) . 2
O1 Zr1 O4 139.86(8) . 2
O1 Zr1 O4 74.37(8) 2 2
O2 Zr1 O4 147.97(8) 2 .
O2 Zr1 O4 91.01(10) . .
O1 Zr1 O4 74.37(8) . .
O1 Zr1 O4 139.86(8) 2 .
O4 Zr1 O4 100.97(14) 2 .
O2 Zr1 O3 80.70(10) 2 .
O2 Zr1 O3 142.08(8) . .
O1 Zr1 O3 70.30(8) . .
O1 Zr1 O3 134.10(8) 2 .
O4 Zr1 O3 69.94(8) 2 .
O4 Zr1 O3 75.88(9) . .
O2 Zr1 O3 142.08(8) 2 2
O2 Zr1 O3 80.70(10) . 2
O1 Zr1 O3 134.10(8) . 2
O1 Zr1 O3 70.30(8) 2 2
O4 Zr1 O3 75.88(9) 2 2
O4 Zr1 O3 69.94(8) . 2
O3 Zr1 O3 125.07(13) . 2
N2 C5 C6 119.5(4) . .
N2 C5 H4 118.8 . .
C6 C5 H4 121.6 . .
C6 C7 C8 117.7(3) . .
C6 C7 C5A 120.6(3) . .
C8 C7 C5A 121.7(3) . .
C5 C6 C7 120.3(4) . .
C5 C6 H5 115.2 . .
C7 C6 H5 123.5 . .
O7A C3 O1 125.1(11) . .
O7B C3 O1 124.7(12) . .
O7A C3 C4 121.0(11) . .
O7B C3 C4 121.1(12) . .
O1 C3 C4 112.6(3) . .
C11 C12 C13 119.5(4) . .
C11 C12 H7 119.4 . .
C13 C12 H7 121.2 . .
O5A C1 O3 120.8(14) . .
O5B C1 O3 131.7(13) . .
O5A C1 C2 125.5(14) . 2
O5B C1 C2 114.8(13) . 2
O3 C1 C2 113.3(3) . 2
N1 C15 C14 119.7(4) . .
N1 C15 H11 125.6 . .
C14 C15 H11 114.6 . .
O6A C2 O4 124.2(15) . .
O4 C2 O6B 127.1(15) . .
O6A C2 C1 120.8(14) . 2
O4 C2 C1 113.6(3) . 2
O6B C2 C1 118.8(15) . 2
N1 C11 C12 120.4(4) . .
N1 C11 H6 116.0 . .
C12 C11 H6 123.4 . .
N2 C9 C8 119.6(4) . .
N2 C9 H2 117.7 . .
C8 C9 H2 122.6 . .
C15 C14 C13 119.3(4) . .
C15 C14 H12 113.8 . .
C13 C14 H12 126.8 . .
O8A C4 O2 120.3(10) . .
O8B C4 O2 128.2(9) . .
O8A C4 C3 123.8(10) . .
O8B C4 C3 116.8(9) . .
O2 C4 C3 113.0(3) . .
C12 C13 C14 118.6(4) . .
C12 C13 C16C 117.9(6) . .
C14 C13 C16C 123.5(6) . .
C9 C8 C7 120.4(4) . .
C9 C8 H1 120.8 . .
C7 C8 H1 118.7 . .
C16C C16C C13 126.7(12) 2_655 .
C16C C16C H16A 105.6 2_655 .
C13 C16C H16A 105.6 . .
C16C C16C H16B 105.6 2_655 .
C13 C16C H16B 105.6 . .
H16A C16C H16B 106.1 . .
C15 N1 C11 122.3(3) . .
C15 N1 H8 120.2 . .
C11 N1 H8 117.4 . .
C9 N2 C5 122.5(3) . .
C9 N2 H3 120.0 . .
C5 N2 H3 117.4 . .
O8B O8A C4 76(3) . .
O8A O8B C4 74(3) . .
C3 O1 Zr1 120.22(19) . .
C4 O2 Zr1 121.6(2) . .
C2 O4 Zr1 121.5(2) . .
C1 O3 Zr1 120.82(19) . .
H17 O9 H17B 100.9 . .
C7 C5A C5A 111.6(3) . 5_566
C7 C5A H5A1 109.3 . .
C5A C5A H5A1 109.3 5_566 .
C7 C5A H5A2 109.3 . .
C5A C5A H5A2 109.3 5_566 .
H5A1 C5A H5A2 108.0 . .

loop_
_geom_bond_atom_site_label_1
_geom_bond_atom_site_label_2
_geom_bond_distance
_geom_bond_site_symmetry_2
Zr1 O2 2.134(2) 2
Zr1 O2 2.134(2) .
Zr1 O1 2.197(2) .
Zr1 O1 2.197(2) 2
Zr1 O4 2.216(2) 2
Zr1 O4 2.216(2) .
Zr1 O3 2.243(2) .
Zr1 O3 2.243(2) 2
C5 N2 1.340(6) .
C5 C6 1.370(6) .
C5 H4 1.058 .
C7 C6 1.385(5) .
C7 C8 1.391(5) .
C7 C5A 1.501(4) .
C6 H5 0.922 .
C3 O7A 1.22(2) .
C3 O7B 1.24(2) .
C3 O1 1.275(4) .
C3 C4 1.550(5) .
C12 C11 1.357(6) .
C12 C13 1.366(7) .
C12 H7 0.966 .
C1 O5A 1.23(3) .
C1 O5B 1.24(4) .
C1 O3 1.277(4) .
C1 C2 1.537(4) 2
C15 N1 1.316(6) .
C15 C14 1.366(6) .
C15 H11 0.933 .
C2 O6A 1.18(3) .
C2 O4 1.274(4) .
C2 O6B 1.28(3) .
C2 C1 1.537(4) 2
C11 N1 1.330(6) .
C11 H6 0.965 .
C9 N2 1.323(6) .
C9 C8 1.371(6) .
C9 H2 1.009 .
C14 C13 1.397(7) .
C14 H12 0.904 .
C4 O8A 1.224(17) .
C4 O8B 1.234(16) .
C4 O2 1.283(5) .
C13 C16C 1.506(7) .
C8 H1 0.977 .
C16C C16C 1.185(18) 2_655
C16C H16A 0.9700 .
C16C H16B 0.9700 .
N1 H8 0.810 .
N2 H3 0.876 .
O8A O8B 0.64(4) .
O9 H17 0.974 .
O9 H17B 0.950 .
C5A C5A 1.529(6) 5_566
C5A H5A1 0.9700 .
C5A H5A2 0.9700 .
